data_7244282
loop_
_publ_author_name
'Edkins, Katharina'
'Tweedy, Jane'
'Fung, Stephanie'
'Edkins, Robert M.'

_publ_section_title
;
 Steric influence on solvate formation -- a comparison of resorcylic acid
 and two brominated derivatives
;
_journal_name_full CrystEngComm
_journal_paper_doi 10.1039/D1CE01592C
_journal_year 2022
_chemical_formula_moiety 'C7 H5 Br O4, C2 H6 O'
_chemical_formula_sum 'C9 H11 Br O5'
_chemical_formula_weight 279.09
_chemical_name_systematic '5-bromo-resorcylic acid ethanol solvate'
_space_group_crystal_system monoclinic
_space_group_IT_number 14
_space_group_name_Hall '-P 2ybc'
_space_group_name_H-M_alt 'P 1 21/c 1'
_atom_sites_solution_hydrogens geom
_atom_sites_solution_primary dual
_audit_creation_date 2021-06-11
_audit_creation_method
;
Olex2 1.3-alpha
(compiled 2020.11.12 svn.r5f609507 for OlexSys, GUI svn.r6272)
;
_audit_update_record
;
2021-11-08 deposited with the CCDC.	2022-01-19 downloaded from the CCDC.
;
_cell_angle_alpha 90
_cell_angle_beta 91.411(3)
_cell_angle_gamma 90
_cell_formula_units_Z 4
_cell_length_a 10.7541(10)
_cell_length_b 5.1393(5)
_cell_length_c 18.7589(19)
_cell_measurement_reflns_used 3756
_cell_measurement_temperature 120
_cell_measurement_theta_max 25.590
_cell_measurement_theta_min 2.847
_cell_volume 1036.46(17)
_computing_cell_refinement 'SAINT v8.37A (Bruker, 2015)'
_computing_data_reduction 'SAINT v8.37A (Bruker, 2015)'
_computing_molecular_graphics 'Olex2 1.3-alpha (Dolomanov et al., 2009)'
_computing_publication_material 'Olex2 1.3-alpha (Dolomanov et al., 2009)'
_computing_structure_refinement 'SHELXL 2018/3 (Sheldrick, 2015)'
_computing_structure_solution 'SHELXT 2014/5 (Sheldrick, 2014)'
_diffrn_ambient_temperature 120
_diffrn_detector 'Bruker APEX2 area detector'
_diffrn_detector_area_resol_mean 7.9
_diffrn_detector_type 'CCD area detector'
_diffrn_measured_fraction_theta_full 0.999
_diffrn_measured_fraction_theta_max 0.999
_diffrn_measurement_device 'three-circle diffractometer'
_diffrn_measurement_device_type 'Bruker SMART APEX2 area detector'
_diffrn_measurement_method '\w and \f scans'
_diffrn_radiation_monochromator 'mirror optics'
_diffrn_radiation_probe x-ray
_diffrn_radiation_type MoK\a
_diffrn_radiation_wavelength 0.71073
_diffrn_reflns_av_R_equivalents 0.1093
_diffrn_reflns_av_unetI/netI 0.0561
_diffrn_reflns_Laue_measured_fraction_full 0.999
_diffrn_reflns_Laue_measured_fraction_max 0.999
_diffrn_reflns_limit_h_max 12
_diffrn_reflns_limit_h_min -13
_diffrn_reflns_limit_k_max 6
_diffrn_reflns_limit_k_min -6
_diffrn_reflns_limit_l_max 23
_diffrn_reflns_limit_l_min -23
_diffrn_reflns_number 19118
_diffrn_reflns_point_group_measured_fraction_full 0.999
_diffrn_reflns_point_group_measured_fraction_max 0.999
_diffrn_reflns_theta_full 25.242
_diffrn_reflns_theta_max 25.991
_diffrn_reflns_theta_min 2.847
_diffrn_source 'microfocus sealed X-ray tube'
_diffrn_source_current 1.0
_diffrn_source_power 0.05
_diffrn_source_type 'Incoatec I\ms'
_diffrn_source_voltage 50.0
_diffrn_standards_number 0
_exptl_absorpt_coefficient_mu 3.965
_exptl_absorpt_correction_T_max 0.7454
_exptl_absorpt_correction_T_min 0.6376
_exptl_absorpt_correction_type numerical
_exptl_absorpt_process_details
;
SADABS-2014/5 (Bruker,2014/5) was used for absorption correction.
wR2(int) was 0.0956 before and 0.0675 after correction.
The Ratio of minimum to maximum transmission is 0.8554.
The \l/2 correction factor is Not present.
;
_exptl_crystal_colour 'clear colourless'
_exptl_crystal_colour_lustre clear
_exptl_crystal_colour_primary colourless
_exptl_crystal_density_diffrn 1.789
_exptl_crystal_description prism
_exptl_crystal_F_000 560
_exptl_crystal_preparation 'Cut from a larger crystal'
_exptl_crystal_recrystallization_method 'Crystallised by fast cooling of an ethanol solution'
_exptl_crystal_size_max 0.223
_exptl_crystal_size_mid 0.073
_exptl_crystal_size_min 0.044
_refine_diff_density_max 0.375
_refine_diff_density_min -0.407
_refine_diff_density_rms 0.105
_refine_ls_extinction_method none
_refine_ls_goodness_of_fit_ref 1.046
_refine_ls_hydrogen_treatment constr
_refine_ls_matrix_type full
_refine_ls_number_parameters 141
_refine_ls_number_reflns 2042
_refine_ls_number_restraints 0
_refine_ls_restrained_S_all 1.046
_refine_ls_R_factor_all 0.0631
_refine_ls_R_factor_gt 0.0372
_refine_ls_shift/su_max 0.001
_refine_ls_shift/su_mean 0.000
_refine_ls_structure_factor_coef Fsqd
_refine_ls_weighting_details 'w=1/[\s^2^(Fo^2^)+(0.0122P)^2^+1.2504P] where P=(Fo^2^+2Fc^2^)/3'
_refine_ls_weighting_scheme calc
_refine_ls_wR_factor_gt 0.0513
_refine_ls_wR_factor_ref 0.0561
_reflns_Friedel_coverage 0.000
_reflns_number_gt 1584
_reflns_number_total 2042
_reflns_threshold_expression 'I > 2\s(I)'
_cod_data_source_file d1ce01592c2.cif
_cod_data_source_block ke055
_cod_database_code 7244282
_shelx_shelxl_version_number 2018/3
_shelx_space_group_comment
;
The symmetry employed for this shelxl refinement is uniquely defined
by the following loop, which should always be used as a source of
symmetry information in preference to the above space-group names.
They are only intended as comments.
;
_olex2_refinement_description
;
1. Fixed Uiso
 At 1.2 times of:
  All C(H) groups, All C(H,H) groups
 At 1.5 times of:
  All C(H,H,H) groups, All O(H) groups
2.a Secondary CH2 refined with riding coordinates:
 C1S(H1SA,H1SB)
2.b Aromatic/amide H refined with riding coordinates:
 C7(H7), C4(H4A)
2.c Idealised Me refined as rotating group:
 C2S(H2SA,H2SB,H2SC)
2.d Idealised tetrahedral OH refined as rotating group:
 O1(H1), O3(H3), O4(H4), O1S(H1S)
;
_olex2_exptl_crystal_mounting_method
'Crystal soaked in perfluoro polyether oil and mounted on MiTeGen sample holder directly into the pre-cooled cryostream'
_olex2_submission_special_instructions 'No special instructions were received'

loop_
_space_group_symop_operation_xyz
'x, y, z'
'-x, y+1/2, -z+1/2'
'-x, -y, -z'
'x, -y-1/2, z-1/2'

loop_
_atom_site_label
_atom_site_type_symbol
_atom_site_fract_x
_atom_site_fract_y
_atom_site_fract_z
_atom_site_U_iso_or_equiv
_atom_site_adp_type
_atom_site_occupancy
_atom_site_site_symmetry_order
_atom_site_calc_flag
_atom_site_refinement_flags_posn
_atom_site_refinement_flags_adp
_atom_site_refinement_flags_occupancy
_atom_site_disorder_assembly
_atom_site_disorder_group
Br1 Br 0.11382(3) 1.05122(6) 0.72782(2) 0.01499(10) Uani 1 1 d . . . . .
O1 O -0.01974(19) 0.2741(4) 0.55850(12) 0.0166(5) Uani 1 1 d . . . . .
H1 H -0.056494 0.153755 0.536186 0.025 Uiso 1 1 calc R U . . .
O2 O 0.14291(19) 0.1154(4) 0.50037(12) 0.0161(5) Uani 1 1 d . . . . .
O3 O 0.36402(19) 0.3175(4) 0.52695(12) 0.0168(5) Uani 1 1 d . . . . .
H3 H 0.312579 0.216580 0.506931 0.025 Uiso 1 1 calc R U . . .
O4 O 0.38492(18) 1.0035(4) 0.69541(12) 0.0150(5) Uani 1 1 d . . . . .
H4 H 0.461087 0.968293 0.693926 0.022 Uiso 1 1 calc R U . . .
O1S O 0.37848(19) 0.4126(5) 0.79639(12) 0.0227(6) Uani 1 1 d . . . . .
H1S H 0.351359 0.291256 0.770341 0.034 Uiso 1 1 calc R U . . .
C1 C 0.0992(3) 0.2735(6) 0.54274(17) 0.0129(7) Uani 1 1 d . . . . .
C7 C 0.1192(3) 0.6450(6) 0.62639(17) 0.0127(7) Uani 1 1 d . . . . .
H7 H 0.031735 0.642396 0.632256 0.015 Uiso 1 1 calc R U . . .
C2 C 0.1740(3) 0.4692(6) 0.57932(16) 0.0108(7) Uani 1 1 d . . . . .
C6 C 0.1905(3) 0.8192(6) 0.66372(17) 0.0108(7) Uani 1 1 d . . . . .
C3 C 0.3035(3) 0.4808(6) 0.57080(16) 0.0127(7) Uani 1 1 d . . . . .
C4 C 0.3750(3) 0.6610(6) 0.60847(17) 0.0125(7) Uani 1 1 d . . . . .
H4A H 0.462157 0.669540 0.601679 0.015 Uiso 1 1 calc R U . . .
C5 C 0.3196(3) 0.8288(6) 0.65598(17) 0.0122(7) Uani 1 1 d . . . . .
C1S C 0.2819(3) 0.5024(6) 0.84091(18) 0.0186(8) Uani 1 1 d . . . . .
H1SA H 0.253730 0.359458 0.872017 0.022 Uiso 1 1 calc R U . . .
H1SB H 0.209943 0.562317 0.811318 0.022 Uiso 1 1 calc R U . . .
C2S C 0.3320(3) 0.7225(7) 0.88541(19) 0.0231(9) Uani 1 1 d . . . . .
H2SA H 0.401043 0.659819 0.915830 0.035 Uiso 1 1 calc R U . . .
H2SB H 0.265988 0.790665 0.915313 0.035 Uiso 1 1 calc R U . . .
H2SC H 0.361631 0.860969 0.854194 0.035 Uiso 1 1 calc R U . . .

loop_
_atom_site_aniso_label
_atom_site_aniso_U_11
_atom_site_aniso_U_22
_atom_site_aniso_U_33
_atom_site_aniso_U_23
_atom_site_aniso_U_13
_atom_site_aniso_U_12
Br1 0.01481(17) 0.01363(16) 0.01674(18) -0.00432(17) 0.00476(12) -0.00118(17)
O1 0.0127(13) 0.0178(14) 0.0193(14) -0.0074(11) 0.0012(10) -0.0053(10)
O2 0.0140(12) 0.0168(14) 0.0176(13) -0.0057(10) 0.0010(10) -0.0024(10)
O3 0.0146(13) 0.0165(14) 0.0194(14) -0.0093(11) 0.0019(11) -0.0001(10)
O4 0.0082(11) 0.0134(14) 0.0232(13) -0.0063(10) -0.0014(10) -0.0018(9)
O1S 0.0124(12) 0.0296(16) 0.0261(15) -0.0152(12) 0.0008(11) -0.0032(11)
C1 0.0131(18) 0.0136(19) 0.0120(19) 0.0025(15) 0.0010(14) -0.0009(14)
C7 0.0107(17) 0.0150(18) 0.0125(19) 0.0018(14) 0.0026(14) 0.0018(14)
C2 0.0126(16) 0.0104(17) 0.0095(16) 0.0002(14) -0.0007(13) -0.0018(14)
C6 0.0158(18) 0.0059(17) 0.0108(18) 0.0001(14) 0.0014(14) 0.0016(14)
C3 0.0200(17) 0.0056(18) 0.0124(17) 0.0020(13) 0.0017(14) 0.0033(14)
C4 0.0061(17) 0.0155(17) 0.016(2) 0.0008(15) 0.0008(14) -0.0008(14)
C5 0.0126(17) 0.0107(17) 0.0132(19) 0.0037(14) -0.0007(14) -0.0034(14)
C1S 0.0156(17) 0.021(2) 0.0197(19) -0.0006(15) 0.0031(14) 0.0007(14)
C2S 0.021(2) 0.025(2) 0.024(2) -0.0100(17) 0.0054(17) -0.0044(16)

loop_
_atom_type_symbol
_atom_type_description
_atom_type_scat_dispersion_real
_atom_type_scat_dispersion_imag
_atom_type_scat_source
C C 0.0033 0.0016 'International Tables Vol C Tables 4.2.6.8 and 6.1.1.4'
H H 0.0000 0.0000 'International Tables Vol C Tables 4.2.6.8 and 6.1.1.4'
Br Br -0.2901 2.4595 'International Tables Vol C Tables 4.2.6.8 and 6.1.1.4'
O O 0.0106 0.0060 'International Tables Vol C Tables 4.2.6.8 and 6.1.1.4'

loop_
_geom_angle_atom_site_label_1
_geom_angle_atom_site_label_2
_geom_angle_atom_site_label_3
_geom_angle
_geom_angle_site_symmetry_1
_geom_angle_site_symmetry_3
_geom_angle_publ_flag
C1 O1 H1 109.5 . . ?
C3 O3 H3 109.5 . . ?
C5 O4 H4 109.5 . . ?
C1S O1S H1S 109.5 . . ?
O1 C1 C2 114.9(3) . . ?
O2 C1 O1 122.1(3) . . ?
O2 C1 C2 123.0(3) . . ?
C2 C7 H7 119.8 . . ?
C6 C7 H7 119.8 . . ?
C6 C7 C2 120.5(3) . . ?
C7 C2 C1 120.5(3) . . ?
C7 C2 C3 118.4(3) . . ?
C3 C2 C1 121.0(3) . . ?
C7 C6 Br1 119.4(2) . . ?
C7 C6 C5 121.1(3) . . ?
C5 C6 Br1 119.4(2) . . ?
O3 C3 C2 122.4(3) . . ?
O3 C3 C4 117.1(3) . . ?
C4 C3 C2 120.6(3) . . ?
C3 C4 H4A 119.9 . . ?
C5 C4 C3 120.1(3) . . ?
C5 C4 H4A 119.9 . . ?
O4 C5 C6 118.1(3) . . ?
O4 C5 C4 122.7(3) . . ?
C4 C5 C6 119.2(3) . . ?
O1S C1S H1SA 110.0 . . ?
O1S C1S H1SB 110.0 . . ?
O1S C1S C2S 108.3(3) . . ?
H1SA C1S H1SB 108.4 . . ?
C2S C1S H1SA 110.0 . . ?
C2S C1S H1SB 110.0 . . ?
C1S C2S H2SA 109.5 . . ?
C1S C2S H2SB 109.5 . . ?
C1S C2S H2SC 109.5 . . ?
H2SA C2S H2SB 109.5 . . ?
H2SA C2S H2SC 109.5 . . ?
H2SB C2S H2SC 109.5 . . ?

loop_
_geom_bond_atom_site_label_1
_geom_bond_atom_site_label_2
_geom_bond_distance
_geom_bond_site_symmetry_2
_geom_bond_publ_flag
Br1 C6 1.896(3) . ?
O1 H1 0.8400 . ?
O1 C1 1.319(4) . ?
O2 C1 1.237(4) . ?
O3 H3 0.8400 . ?
O3 C3 1.353(4) . ?
O4 H4 0.8400 . ?
O4 C5 1.349(4) . ?
O1S H1S 0.8400 . ?
O1S C1S 1.426(4) . ?
C1 C2 1.450(4) . ?
C7 H7 0.9500 . ?
C7 C2 1.403(4) . ?
C7 C6 1.362(4) . ?
C2 C3 1.407(4) . ?
C6 C5 1.401(4) . ?
C3 C4 1.386(4) . ?
C4 H4A 0.9500 . ?
C4 C5 1.385(4) . ?
C1S H1SA 0.9900 . ?
C1S H1SB 0.9900 . ?
C1S C2S 1.498(4) . ?
C2S H2SA 0.9800 . ?
C2S H2SB 0.9800 . ?
C2S H2SC 0.9800 . ?

loop_
_geom_torsion_atom_site_label_1
_geom_torsion_atom_site_label_2
_geom_torsion_atom_site_label_3
_geom_torsion_atom_site_label_4
_geom_torsion
_geom_torsion_site_symmetry_1
_geom_torsion_site_symmetry_2
_geom_torsion_site_symmetry_3
_geom_torsion_site_symmetry_4
_geom_torsion_publ_flag
Br1 C6 C5 O4 0.5(4) . . . . ?
Br1 C6 C5 C4 -179.2(2) . . . . ?
O1 C1 C2 C7 -1.2(4) . . . . ?
O1 C1 C2 C3 176.2(3) . . . . ?
O2 C1 C2 C7 179.5(3) . . . . ?
O2 C1 C2 C3 -3.2(5) . . . . ?
O3 C3 C4 C5 -178.0(3) . . . . ?
C1 C2 C3 O3 2.1(5) . . . . ?
C1 C2 C3 C4 -177.1(3) . . . . ?
C7 C2 C3 O3 179.5(3) . . . . ?
C7 C2 C3 C4 0.4(5) . . . . ?
C7 C6 C5 O4 -179.0(3) . . . . ?
C7 C6 C5 C4 1.2(5) . . . . ?
C2 C7 C6 Br1 -179.2(2) . . . . ?
C2 C7 C6 C5 0.3(5) . . . . ?
C2 C3 C4 C5 1.2(5) . . . . ?
C6 C7 C2 C1 176.3(3) . . . . ?
C6 C7 C2 C3 -1.1(5) . . . . ?
C3 C4 C5 O4 178.3(3) . . . . ?
C3 C4 C5 C6 -2.0(5) . . . . ?
